data_1522124
loop_
_publ_author_name
'Virovets, A.V.'
'Sokolov, M.N.'
'Kalinina, I.V.'
'Podberezskaya, N.V.'
'Fedorov, V.E.'

_publ_section_title
;
 Specific nonbonding interactions in the structure of (N2 H5)2 (Mo3 S7 I6)
 . 1.5(H2 O)
;
_journal_name_full 'Zhurnal Strukturnoi Khimii (Issue-No. from 1981)'
_journal_page_first 57
_journal_page_last 61
_journal_volume 40
_journal_year 1999
_chemical_formula_sum 'H13 I6 Mo3 N4 O1.5 S7'
_chemical_name_systematic '(N2 H5)2 (S (S2)3 (Mo I2)3) (H2 O)1.5'
_space_group_IT_number 2
_symmetry_space_group_name_Hall '-P 1'
_symmetry_space_group_name_H-M 'P -1'
_cell_angle_alpha 109.21
_cell_angle_beta 106.14
_cell_angle_gamma 98.97
_cell_formula_units_Z 2
_cell_length_a 10.029
_cell_length_b 10.258
_cell_length_c 14.152
_cell_volume 1270.604
_citation_journal_id_ASTM ZSTKAI
_cod_data_source_file Virovets_ZSTKAI_1999_932.cif
_cod_data_source_block H13I6Mo3N4O1.5S7
_cod_database_code 1522124

loop_
_symmetry_equiv_pos_as_xyz
x,y,z
-x,-y,-z

loop_
_atom_site_label
_atom_site_type_symbol
_atom_site_fract_x
_atom_site_fract_y
_atom_site_fract_z
_atom_site_occupancy
_atom_site_U_iso_or_equiv
O2 O-2 0.0042 0.5362 -0.0678 0.5 0.0
I4 I-1 0.4356 0.4682 0.2407 1 0.0
Mo1 Mo+4 0.2876 0.074 0.345 1 0.0
S2 S-1 0.5293 0.2041 0.4645 1 0.0
S4 S-1 0.3796 0.8668 0.3054 1 0.0
O1 O-2 -0.0734 0.4827 0.7081 1 0.0
N3 N-2 0.8616 0.7879 0.0651 1 0.0
I2 I-1 0.0158 0.121 0.3362 1 0.0
I1 I-1 0.2618 0.0165 0.5262 1 0.0
N2 N-2 0.2014 0.3258 0.7432 1 0.0
N1 N-2 0.0655 0.2753 0.6399 1 0.0
S6 S-1 0.6111 0.0612 0.2536 1 0.0
S7 S-1 0.5278 0.1215 0.1318 1 0.0
S5 S-1 0.1701 0.8211 0.2114 1 0.0
I3 I-1 0.7764 0.4225 0.4115 1 0.0
S3 S-1 0.3974 0.3332 0.4513 1 0.0
I6 I-1 0.1583 0.8721 -0.0421 1 0.0
Mo3 Mo+4 0.3566 -0.0449 0.1663 1 0.0
I5 I-1 0.4492 0.7107 0.064 1 0.0
S1 S-2 0.2383 0.1382 0.1965 1 0.0
Mo2 Mo+4 0.4855 0.2386 0.301 1 0.0
N4 N-2 0.8081 0.6543 0.0386 1 0.0
